data_7019007
loop_
_publ_author_name
'Less, Robert J.'
'Guan, Bihan'
'Muresan, Nicoleta M.'
'McPartlin, Mary'
'Reisner, Erwin'
'Wilson, Thomas C.'
'Wright, Dominic S.'

_publ_section_title
;
 Group 11 complexes containing the [C5(CN)5]&#x2212; ligand;
 &#x2018;coordination-analogues&#x2019; of molecular organometallic
 systems
;
_journal_issue 19
_journal_name_full 'Dalton Transactions'
_journal_page_first 5919
_journal_paper_doi 10.1039/c2dt30274h
_journal_volume 41
_journal_year 2012
_chemical_formula_moiety 'C64 H45 Ag N5 P3'
_chemical_formula_sum 'C64 H45 Ag N5 P3'
_chemical_formula_weight 1084.83
_chemical_name_systematic
;
?
;
_space_group_IT_number 14
_symmetry_cell_setting monoclinic
_symmetry_space_group_name_Hall '-P 2yn'
_symmetry_space_group_name_H-M 'P 1 21/n 1'
_atom_sites_solution_hydrogens geom
_atom_sites_solution_primary direct
_atom_sites_solution_secondary difmap
_audit_creation_method SHELXL-97
_cell_angle_alpha 90.00
_cell_angle_beta 93.4460(10)
_cell_angle_gamma 90.00
_cell_formula_units_Z 4
_cell_length_a 12.6870(1)
_cell_length_b 25.7466(2)
_cell_length_c 16.6696(2)
_cell_measurement_reflns_used 42260
_cell_measurement_temperature 180(2)
_cell_measurement_theta_max 30.03
_cell_measurement_theta_min 1.00
_cell_volume 5435.23(9)
_computing_cell_refinement 'HKL Scalepack (Otwinowski & Minor 1997)'
_computing_data_collection 'Collect (Nonius B.V. 1998)'
_computing_data_reduction
;
HKL Denzo and Scalepack (Otwinowski & Minor 1997)
;
_computing_publication_material 'SHELXL-97 (Sheldrick 1997)'
_computing_structure_refinement 'SHELXL-97 (Sheldrick 1997)'
_computing_structure_solution 'SIR-92 (Altomare et al. 1994)'
_diffrn_ambient_temperature 180(2)
_diffrn_measured_fraction_theta_full 0.995
_diffrn_measured_fraction_theta_max 0.995
_diffrn_measurement_device_type 'Nonius Kappa CCD'
_diffrn_measurement_method 'Thin slice \w and \f scans'
_diffrn_radiation_source 'fine-focus sealed tube'
_diffrn_radiation_type MoK\a
_diffrn_radiation_wavelength 0.71073
_diffrn_reflns_av_R_equivalents 0.0495
_diffrn_reflns_av_sigmaI/netI 0.0568
_diffrn_reflns_limit_h_max 17
_diffrn_reflns_limit_h_min -17
_diffrn_reflns_limit_k_max 36
_diffrn_reflns_limit_k_min -35
_diffrn_reflns_limit_l_max 23
_diffrn_reflns_limit_l_min -23
_diffrn_reflns_number 53107
_diffrn_reflns_theta_full 30.03
_diffrn_reflns_theta_max 30.03
_diffrn_reflns_theta_min 3.55
_exptl_absorpt_coefficient_mu 0.504
_exptl_absorpt_correction_T_max 0.922
_exptl_absorpt_correction_T_min 0.841
_exptl_absorpt_correction_type multi-scan
_exptl_absorpt_process_details
;
multi-scan from symmetry-related measurements
Sortav (Blessing 1995)
;
_exptl_crystal_colour colourless
_exptl_crystal_density_diffrn 1.326
_exptl_crystal_density_method 'not measured'
_exptl_crystal_description block
_exptl_crystal_F_000 2224
_exptl_crystal_size_max 0.28
_exptl_crystal_size_mid 0.18
_exptl_crystal_size_min 0.12
_refine_diff_density_max 0.378
_refine_diff_density_min -0.699
_refine_diff_density_rms 0.069
_refine_ls_extinction_method none
_refine_ls_goodness_of_fit_ref 1.038
_refine_ls_hydrogen_treatment constr
_refine_ls_matrix_type full
_refine_ls_number_parameters 658
_refine_ls_number_reflns 15813
_refine_ls_number_restraints 0
_refine_ls_restrained_S_all 1.038
_refine_ls_R_factor_all 0.0691
_refine_ls_R_factor_gt 0.0399
_refine_ls_shift/su_max 0.001
_refine_ls_shift/su_mean 0.000
_refine_ls_structure_factor_coef Fsqd
_refine_ls_weighting_details 'calc w=1/[\s^2^(Fo^2^)+(0.0320P)^2^+1.6079P] where P=(Fo^2^+2Fc^2^)/3'
_refine_ls_weighting_scheme calc
_refine_ls_wR_factor_gt 0.0830
_refine_ls_wR_factor_ref 0.0919
_reflns_number_gt 11336
_reflns_number_total 15813
_reflns_threshold_expression >2sigma(I)
_cod_data_source_file c2dt30274h.txt
_cod_data_source_block dw1201
_cod_original_sg_symbol_H-M P2(1)/n
_cod_database_code 7019007

loop_
_symmetry_equiv_pos_as_xyz
'x, y, z'
'-x+1/2, y+1/2, -z+1/2'
'-x, -y, -z'
'x-1/2, -y-1/2, z-1/2'

loop_
_atom_site_label
_atom_site_type_symbol
_atom_site_fract_x
_atom_site_fract_y
_atom_site_fract_z
_atom_site_U_iso_or_equiv
_atom_site_adp_type
_atom_site_occupancy
_atom_site_symmetry_multiplicity
_atom_site_calc_flag
_atom_site_refinement_flags
Ag1 Ag 0.756512(10) 0.132237(6) 0.244900(8) 0.02600(5) Uani 1 1 d .
N1 N 0.61349(16) 0.09279(8) 0.31882(11) 0.0470(5) Uani 1 1 d .
C1 C 0.54902(17) 0.06746(9) 0.34301(12) 0.0346(5) Uani 1 1 d .
C10 C 0.46886(15) 0.03359(8) 0.36856(12) 0.0309(4) Uani 1 1 d .
N2 N 0.44466(16) 0.10251(8) 0.55427(12) 0.0469(5) Uani 1 1 d .
C2 C 0.43133(16) 0.07349(8) 0.50267(13) 0.0326(5) Uani 1 1 d .
C20 C 0.41453(15) 0.03651(8) 0.43958(12) 0.0289(4) Uani 1 1 d .
N3 N 0.22480(16) -0.02918(8) 0.55291(12) 0.0483(5) Uani 1 1 d .
C3 C 0.27671(16) -0.01804(8) 0.50194(13) 0.0334(5) Uani 1 1 d .
C30 C 0.34278(15) -0.00490(8) 0.43891(12) 0.0289(4) Uani 1 1 d .
N4 N 0.24790(17) -0.11437(8) 0.32159(13) 0.0532(6) Uani 1 1 d .
C4 C 0.29406(17) -0.07848(9) 0.34297(13) 0.0360(5) Uani 1 1 d .
C40 C 0.35207(15) -0.03328(8) 0.36761(12) 0.0296(4) Uani 1 1 d .
N5 N 0.49917(18) -0.03964(10) 0.19028(13) 0.0604(6) Uani 1 1 d .
C5 C 0.46791(17) -0.02657(9) 0.24978(13) 0.0395(5) Uani 1 1 d .
C50 C 0.43032(16) -0.00963(8) 0.32417(12) 0.0310(4) Uani 1 1 d .
P1 P 0.62666(4) 0.18265(2) 0.15464(3) 0.02551(11) Uani 1 1 d .
C11 C 0.53208(14) 0.22375(8) 0.20334(11) 0.0274(4) Uani 1 1 d .
C12 C 0.56285(16) 0.24639(9) 0.27628(12) 0.0360(5) Uani 1 1 d .
H12 H 0.6301 0.2385 0.3014 0.043 Uiso 1 1 calc R
C13 C 0.49615(18) 0.28052(9) 0.31302(13) 0.0416(5) Uani 1 1 d .
H13 H 0.5181 0.2961 0.3629 0.050 Uiso 1 1 calc R
C14 C 0.39808(17) 0.29175(9) 0.27721(14) 0.0404(5) Uani 1 1 d .
H14 H 0.3524 0.3152 0.3022 0.048 Uiso 1 1 calc R
C15 C 0.36650(17) 0.26894(9) 0.20513(14) 0.0420(6) Uani 1 1 d .
H15 H 0.2987 0.2766 0.1806 0.050 Uiso 1 1 calc R
C16 C 0.43246(15) 0.23496(9) 0.16801(13) 0.0352(5) Uani 1 1 d .
H16 H 0.4098 0.2192 0.1184 0.042 Uiso 1 1 calc R
C21 C 0.54248(14) 0.14383(8) 0.08528(12) 0.0283(4) Uani 1 1 d .
C22 C 0.52256(16) 0.15651(9) 0.00485(12) 0.0348(5) Uani 1 1 d .
H22 H 0.5530 0.1870 -0.0161 0.042 Uiso 1 1 calc R
C23 C 0.45857(18) 0.12513(9) -0.04517(14) 0.0405(5) Uani 1 1 d .
H23 H 0.4460 0.1340 -0.1002 0.049 Uiso 1 1 calc R
C24 C 0.41352(18) 0.08150(10) -0.01526(15) 0.0475(6) Uani 1 1 d .
H24 H 0.3698 0.0600 -0.0496 0.057 Uiso 1 1 calc R
C25 C 0.4316(2) 0.06880(10) 0.06478(16) 0.0541(7) Uani 1 1 d .
H25 H 0.3993 0.0389 0.0858 0.065 Uiso 1 1 calc R
C26 C 0.49672(18) 0.09953(9) 0.11451(14) 0.0425(5) Uani 1 1 d .
H26 H 0.5101 0.0901 0.1693 0.051 Uiso 1 1 calc R
C31 C 0.69304(15) 0.22769(8) 0.08964(12) 0.0278(4) Uani 1 1 d .
C32 C 0.66956(17) 0.28008(8) 0.08294(13) 0.0366(5) Uani 1 1 d .
H32 H 0.6145 0.2943 0.1122 0.044 Uiso 1 1 calc R
C33 C 0.72586(19) 0.31192(9) 0.03375(15) 0.0472(6) Uani 1 1 d .
H33 H 0.7095 0.3479 0.0298 0.057 Uiso 1 1 calc R
C34 C 0.80512(19) 0.29172(10) -0.00928(15) 0.0468(6) Uani 1 1 d .
H34 H 0.8430 0.3136 -0.0432 0.056 Uiso 1 1 calc R
C35 C 0.82971(18) 0.23975(10) -0.00327(14) 0.0459(6) Uani 1 1 d .
H35 H 0.8844 0.2257 -0.0332 0.055 Uiso 1 1 calc R
C36 C 0.77457(17) 0.20803(9) 0.04638(14) 0.0393(5) Uani 1 1 d .
H36 H 0.7926 0.1723 0.0510 0.047 Uiso 1 1 calc R
P2 P 0.85968(4) 0.06670(2) 0.17019(3) 0.02842(11) Uani 1 1 d .
C41 C 0.84013(15) 0.07049(8) 0.06077(12) 0.0297(4) Uani 1 1 d .
C42 C 0.73913(16) 0.06055(8) 0.02685(13) 0.0356(5) Uani 1 1 d .
H42 H 0.6853 0.0494 0.0601 0.043 Uiso 1 1 calc R
C43 C 0.71632(19) 0.06678(9) -0.05481(14) 0.0444(6) Uani 1 1 d .
H43 H 0.6473 0.0598 -0.0774 0.053 Uiso 1 1 calc R
C44 C 0.7942(2) 0.08324(10) -0.10327(14) 0.0489(6) Uani 1 1 d .
H44 H 0.7783 0.0882 -0.1592 0.059 Uiso 1 1 calc R
C45 C 0.8947(2) 0.09251(10) -0.07102(14) 0.0474(6) Uani 1 1 d .
H45 H 0.9483 0.1032 -0.1049 0.057 Uiso 1 1 calc R
C46 C 0.91817(17) 0.08633(9) 0.01072(13) 0.0378(5) Uani 1 1 d .
H46 H 0.9877 0.0929 0.0327 0.045 Uiso 1 1 calc R
C51 C 1.00202(16) 0.07585(9) 0.18791(12) 0.0338(5) Uani 1 1 d .
C52 C 1.07329(19) 0.03526(11) 0.19794(18) 0.0578(7) Uani 1 1 d .
H52 H 1.0490 0.0004 0.1952 0.069 Uiso 1 1 calc R
C53 C 1.1802(2) 0.04562(13) 0.2119(2) 0.0826(11) Uani 1 1 d .
H53 H 1.2289 0.0177 0.2180 0.099 Uiso 1 1 calc R
C54 C 1.2162(2) 0.09598(13) 0.2171(2) 0.0696(9) Uani 1 1 d .
H54 H 1.2893 0.1027 0.2276 0.083 Uiso 1 1 calc R
C55 C 1.14659(19) 0.13648(11) 0.20706(16) 0.0502(6) Uani 1 1 d .
H55 H 1.1715 0.1713 0.2098 0.060 Uiso 1 1 calc R
C56 C 1.03985(17) 0.12654(9) 0.19299(13) 0.0384(5) Uani 1 1 d .
H56 H 0.9918 0.1547 0.1867 0.046 Uiso 1 1 calc R
C61 C 0.83370(16) -0.00161(8) 0.19035(12) 0.0320(4) Uani 1 1 d .
C62 C 0.85079(18) -0.04094(9) 0.13553(14) 0.0411(5) Uani 1 1 d .
H62 H 0.8785 -0.0328 0.0853 0.049 Uiso 1 1 calc R
C63 C 0.8275(2) -0.09175(10) 0.15399(17) 0.0528(7) Uani 1 1 d .
H63 H 0.8395 -0.1185 0.1163 0.063 Uiso 1 1 calc R
C64 C 0.7873(2) -0.10402(11) 0.22629(19) 0.0585(7) Uani 1 1 d .
H64 H 0.7715 -0.1391 0.2386 0.070 Uiso 1 1 calc R
C65 C 0.7699(2) -0.06524(11) 0.28074(18) 0.0612(7) Uani 1 1 d .
H65 H 0.7417 -0.0736 0.3307 0.073 Uiso 1 1 calc R
C66 C 0.7931(2) -0.01432(10) 0.26305(14) 0.0462(6) Uani 1 1 d .
H66 H 0.7812 0.0122 0.3010 0.055 Uiso 1 1 calc R
P3 P 0.84672(4) 0.17713(2) 0.36441(3) 0.02527(11) Uani 1 1 d .
C71 C 0.76289(15) 0.21276(8) 0.43126(11) 0.0272(4) Uani 1 1 d .
C72 C 0.68125(16) 0.18574(9) 0.46540(13) 0.0355(5) Uani 1 1 d .
H72 H 0.6696 0.1502 0.4524 0.043 Uiso 1 1 calc R
C73 C 0.61730(17) 0.21022(10) 0.51788(14) 0.0429(6) Uani 1 1 d .
H73 H 0.5623 0.1914 0.5410 0.051 Uiso 1 1 calc R
C74 C 0.63308(18) 0.26196(10) 0.53693(14) 0.0433(6) Uani 1 1 d .
H74 H 0.5892 0.2787 0.5732 0.052 Uiso 1 1 calc R
C75 C 0.71270(18) 0.28935(9) 0.50314(13) 0.0405(5) Uani 1 1 d .
H75 H 0.7231 0.3250 0.5158 0.049 Uiso 1 1 calc R
C76 C 0.77784(16) 0.26483(8) 0.45057(12) 0.0326(5) Uani 1 1 d .
H76 H 0.8329 0.2838 0.4278 0.039 Uiso 1 1 calc R
C81 C 0.92768(15) 0.13749(7) 0.43514(12) 0.0272(4) Uani 1 1 d .
C82 C 0.92563(16) 0.14251(9) 0.51783(12) 0.0351(5) Uani 1 1 d .
H82 H 0.8847 0.1692 0.5400 0.042 Uiso 1 1 calc R
C83 C 0.98314(18) 0.10861(10) 0.56846(14) 0.0426(6) Uani 1 1 d .
H83 H 0.9805 0.1119 0.6251 0.051 Uiso 1 1 calc R
C84 C 1.04384(18) 0.07035(9) 0.53684(15) 0.0449(6) Uani 1 1 d .
H84 H 1.0833 0.0473 0.5715 0.054 Uiso 1 1 calc R
C85 C 1.04736(18) 0.06551(9) 0.45492(15) 0.0447(6) Uani 1 1 d .
H85 H 1.0901 0.0394 0.4332 0.054 Uiso 1 1 calc R
C86 C 0.98923(17) 0.09838(9) 0.40409(13) 0.0371(5) Uani 1 1 d .
H86 H 0.9912 0.0943 0.3476 0.045 Uiso 1 1 calc R
C91 C 0.93572(15) 0.22624(8) 0.32717(12) 0.0277(4) Uani 1 1 d .
C92 C 0.89916(17) 0.25594(9) 0.26156(13) 0.0378(5) Uani 1 1 d .
H92 H 0.8294 0.2510 0.2389 0.045 Uiso 1 1 calc R
C93 C 0.9642(2) 0.29285(9) 0.22894(15) 0.0476(6) Uani 1 1 d .
H93 H 0.9385 0.3134 0.1846 0.057 Uiso 1 1 calc R
C94 C 1.0657(2) 0.29964(10) 0.26086(15) 0.0513(6) Uani 1 1 d .
H94 H 1.1103 0.3247 0.2383 0.062 Uiso 1 1 calc R
C95 C 1.10287(18) 0.27017(10) 0.32544(15) 0.0482(6) Uani 1 1 d .
H95 H 1.1731 0.2749 0.3472 0.058 Uiso 1 1 calc R
C96 C 1.03823(16) 0.23356(9) 0.35898(13) 0.0360(5) Uani 1 1 d .
H96 H 1.0642 0.2135 0.4037 0.043 Uiso 1 1 calc R

loop_
_atom_site_aniso_label
_atom_site_aniso_U_11
_atom_site_aniso_U_22
_atom_site_aniso_U_33
_atom_site_aniso_U_23
_atom_site_aniso_U_13
_atom_site_aniso_U_12
Ag1 0.02411(7) 0.02702(8) 0.02670(8) -0.00220(6) 0.00012(5) 0.00198(6)
N1 0.0480(11) 0.0583(14) 0.0346(10) 0.0008(9) 0.0014(9) -0.0207(10)
C1 0.0372(11) 0.0415(13) 0.0246(10) 0.0015(9) -0.0008(9) -0.0074(10)
C10 0.0300(10) 0.0331(12) 0.0293(11) 0.0026(9) -0.0004(8) -0.0030(9)
N2 0.0572(12) 0.0382(12) 0.0448(12) -0.0064(10) -0.0009(10) 0.0015(10)
C2 0.0351(10) 0.0277(11) 0.0351(11) 0.0039(9) 0.0019(9) 0.0004(9)
C20 0.0299(9) 0.0285(11) 0.0280(10) 0.0020(8) -0.0018(8) 0.0000(8)
N3 0.0473(11) 0.0564(14) 0.0421(12) 0.0011(10) 0.0110(10) -0.0059(10)
C3 0.0331(10) 0.0352(12) 0.0320(11) -0.0006(9) 0.0018(9) -0.0011(9)
C30 0.0272(9) 0.0299(11) 0.0296(10) 0.0009(8) 0.0010(8) 0.0012(8)
N4 0.0573(13) 0.0482(13) 0.0553(13) -0.0113(10) 0.0124(11) -0.0201(11)
C4 0.0371(11) 0.0375(13) 0.0341(12) -0.0019(10) 0.0085(9) -0.0060(10)
C40 0.0291(9) 0.0293(11) 0.0302(11) 0.0010(8) -0.0003(8) -0.0022(8)
N5 0.0626(14) 0.0792(17) 0.0399(12) -0.0161(12) 0.0078(11) -0.0090(13)
C5 0.0380(11) 0.0474(14) 0.0328(12) -0.0029(10) 0.0015(10) -0.0076(10)
C50 0.0318(10) 0.0342(12) 0.0268(10) 0.0011(8) 0.0002(8) -0.0031(9)
P1 0.0236(2) 0.0261(3) 0.0266(3) -0.0003(2) -0.0006(2) 0.00394(19)
C11 0.0257(9) 0.0284(11) 0.0283(10) 0.0009(8) 0.0023(8) 0.0024(8)
C12 0.0312(10) 0.0441(13) 0.0324(11) -0.0052(10) -0.0016(9) 0.0096(9)
C13 0.0430(12) 0.0496(15) 0.0320(12) -0.0114(10) 0.0012(10) 0.0066(11)
C14 0.0361(11) 0.0416(13) 0.0442(13) -0.0079(11) 0.0095(10) 0.0111(10)
C15 0.0312(11) 0.0465(14) 0.0475(14) -0.0061(11) -0.0030(10) 0.0148(10)
C16 0.0300(10) 0.0400(13) 0.0347(11) -0.0088(10) -0.0051(9) 0.0079(9)
C21 0.0241(9) 0.0287(11) 0.0317(11) -0.0033(8) -0.0022(8) 0.0045(8)
C22 0.0387(11) 0.0328(12) 0.0324(11) -0.0012(9) -0.0033(9) 0.0068(9)
C23 0.0454(12) 0.0410(14) 0.0339(12) -0.0070(10) -0.0083(10) 0.0101(10)
C24 0.0427(13) 0.0481(15) 0.0503(15) -0.0152(12) -0.0082(11) -0.0020(11)
C25 0.0571(15) 0.0495(16) 0.0552(16) -0.0022(13) -0.0014(13) -0.0247(13)
C26 0.0460(13) 0.0443(14) 0.0364(12) 0.0040(10) -0.0026(10) -0.0101(11)
C31 0.0272(9) 0.0285(11) 0.0271(10) -0.0004(8) -0.0026(8) 0.0016(8)
C32 0.0349(11) 0.0317(12) 0.0433(13) -0.0008(10) 0.0043(10) 0.0026(9)
C33 0.0515(14) 0.0302(13) 0.0601(16) 0.0067(11) 0.0050(12) -0.0036(11)
C34 0.0477(13) 0.0455(15) 0.0476(14) 0.0057(11) 0.0063(11) -0.0155(12)
C35 0.0417(12) 0.0487(15) 0.0492(14) -0.0023(11) 0.0179(11) -0.0039(11)
C36 0.0381(11) 0.0340(12) 0.0468(13) 0.0012(10) 0.0120(10) 0.0026(10)
P2 0.0285(2) 0.0293(3) 0.0274(3) -0.0032(2) 0.0013(2) 0.0062(2)
C41 0.0324(10) 0.0284(11) 0.0284(10) -0.0035(8) 0.0025(8) 0.0072(8)
C42 0.0357(11) 0.0343(12) 0.0364(12) -0.0068(9) -0.0004(9) 0.0073(9)
C43 0.0484(13) 0.0431(14) 0.0401(13) -0.0113(11) -0.0113(11) 0.0117(11)
C44 0.0701(17) 0.0491(15) 0.0271(12) -0.0017(11) -0.0008(12) 0.0170(13)
C45 0.0538(14) 0.0529(16) 0.0367(13) 0.0027(11) 0.0135(11) 0.0071(12)
C46 0.0375(11) 0.0414(13) 0.0351(12) -0.0003(10) 0.0059(9) 0.0069(10)
C51 0.0320(10) 0.0383(13) 0.0310(11) -0.0036(9) -0.0001(9) 0.0064(9)
C52 0.0409(13) 0.0420(15) 0.088(2) -0.0121(14) -0.0168(14) 0.0111(11)
C53 0.0409(15) 0.067(2) 0.137(3) -0.015(2) -0.0240(18) 0.0173(15)
C54 0.0335(13) 0.080(2) 0.093(2) -0.0140(19) -0.0112(14) -0.0009(14)
C55 0.0412(13) 0.0518(16) 0.0579(16) -0.0077(13) 0.0054(12) -0.0097(12)
C56 0.0352(11) 0.0404(14) 0.0399(13) -0.0006(10) 0.0047(10) 0.0042(10)
C61 0.0317(10) 0.0303(11) 0.0335(11) 0.0000(9) -0.0012(9) 0.0039(9)
C62 0.0460(12) 0.0348(13) 0.0426(13) -0.0057(10) 0.0040(10) 0.0047(10)
C63 0.0586(15) 0.0332(14) 0.0654(18) -0.0102(12) -0.0075(13) 0.0014(12)
C64 0.0594(16) 0.0380(15) 0.077(2) 0.0150(14) -0.0057(15) -0.0059(13)
C65 0.079(2) 0.0486(17) 0.0570(17) 0.0185(14) 0.0110(15) -0.0016(15)
C66 0.0618(15) 0.0426(15) 0.0347(12) 0.0056(10) 0.0060(11) 0.0074(12)
P3 0.0254(2) 0.0252(3) 0.0250(3) -0.0012(2) -0.0002(2) -0.0018(2)
C71 0.0270(9) 0.0306(11) 0.0236(10) -0.0006(8) -0.0025(8) -0.0004(8)
C72 0.0351(11) 0.0362(13) 0.0355(12) -0.0048(9) 0.0046(9) -0.0060(9)
C73 0.0345(11) 0.0551(16) 0.0399(13) -0.0052(11) 0.0085(10) -0.0038(11)
C74 0.0404(12) 0.0528(16) 0.0372(13) -0.0096(11) 0.0055(10) 0.0079(11)
C75 0.0493(13) 0.0324(12) 0.0393(13) -0.0090(10) -0.0012(10) 0.0049(10)
C76 0.0361(10) 0.0310(12) 0.0303(11) -0.0015(9) -0.0004(9) -0.0018(9)
C81 0.0269(9) 0.0244(10) 0.0299(10) 0.0021(8) -0.0009(8) -0.0044(8)
C82 0.0366(11) 0.0391(13) 0.0291(11) 0.0009(9) -0.0020(9) 0.0014(9)
C83 0.0466(13) 0.0507(15) 0.0300(12) 0.0095(10) -0.0028(10) -0.0025(11)
C84 0.0434(12) 0.0422(14) 0.0478(14) 0.0143(11) -0.0070(11) 0.0018(11)
C85 0.0440(13) 0.0393(14) 0.0505(15) 0.0017(11) -0.0003(11) 0.0089(11)
C86 0.0413(12) 0.0367(13) 0.0331(12) -0.0008(10) -0.0009(10) 0.0056(10)
C91 0.0296(9) 0.0267(11) 0.0272(10) -0.0033(8) 0.0041(8) -0.0039(8)
C92 0.0393(11) 0.0366(13) 0.0373(12) 0.0060(10) 0.0001(10) -0.0021(10)
C93 0.0606(15) 0.0392(14) 0.0436(14) 0.0116(11) 0.0083(12) -0.0028(12)
C94 0.0545(15) 0.0479(16) 0.0533(16) 0.0044(12) 0.0179(13) -0.0187(12)
C95 0.0368(12) 0.0553(16) 0.0528(15) -0.0008(12) 0.0051(11) -0.0167(11)
C96 0.0324(10) 0.0414(13) 0.0337(12) 0.0002(10) -0.0005(9) -0.0071(9)

loop_
_atom_type_symbol
_atom_type_description
_atom_type_scat_dispersion_real
_atom_type_scat_dispersion_imag
_atom_type_scat_source
C C 0.0033 0.0016 'International Tables Vol C Tables 4.2.6.8 and 6.1.1.4'
H H 0.0000 0.0000 'International Tables Vol C Tables 4.2.6.8 and 6.1.1.4'
Ag Ag -0.8971 1.1015 'International Tables Vol C Tables 4.2.6.8 and 6.1.1.4'
N N 0.0061 0.0033 'International Tables Vol C Tables 4.2.6.8 and 6.1.1.4'
P P 0.1023 0.0942 'International Tables Vol C Tables 4.2.6.8 and 6.1.1.4'

loop_
_geom_angle_atom_site_label_1
_geom_angle_atom_site_label_2
_geom_angle_atom_site_label_3
_geom_angle
N1 Ag1 P2 113.03(5)
N1 Ag1 P3 96.11(5)
P2 Ag1 P3 118.368(17)
N1 Ag1 P1 92.07(5)
P2 Ag1 P1 113.019(17)
P3 Ag1 P1 119.021(18)
C1 N1 Ag1 167.47(19)
N1 C1 C10 176.1(2)
C20 C10 C50 108.19(17)
C20 C10 C1 127.85(19)
C50 C10 C1 123.96(18)
N2 C2 C20 178.8(2)
C30 C20 C10 107.67(17)
C30 C20 C2 125.61(18)
C10 C20 C2 126.68(18)
N3 C3 C30 178.9(3)
C20 C30 C40 108.34(17)
C20 C30 C3 125.86(19)
C40 C30 C3 125.68(19)
N4 C4 C40 178.5(2)
C50 C40 C30 107.97(18)
C50 C40 C4 125.13(19)
C30 C40 C4 126.89(18)
N5 C5 C50 179.0(3)
C40 C50 C10 107.83(17)
C40 C50 C5 127.0(2)
C10 C50 C5 125.18(19)
C21 P1 C11 102.94(9)
C21 P1 C31 104.18(9)
C11 P1 C31 103.56(9)
C21 P1 Ag1 115.63(7)
C11 P1 Ag1 117.12(6)
C31 P1 Ag1 111.87(6)
C12 C11 C16 119.06(18)
C12 C11 P1 118.46(14)
C16 C11 P1 122.41(15)
C11 C12 C13 120.49(19)
C11 C12 H12 119.8
C13 C12 H12 119.8
C14 C13 C12 120.0(2)
C14 C13 H13 120.0
C12 C13 H13 120.0
C15 C14 C13 119.8(2)
C15 C14 H14 120.1
C13 C14 H14 120.1
C14 C15 C16 120.6(2)
C14 C15 H15 119.7
C16 C15 H15 119.7
C15 C16 C11 120.0(2)
C15 C16 H16 120.0
C11 C16 H16 120.0
C26 C21 C22 118.60(19)
C26 C21 P1 118.11(16)
C22 C21 P1 123.29(16)
C23 C22 C21 120.6(2)
C23 C22 H22 119.7
C21 C22 H22 119.7
C24 C23 C22 120.1(2)
C24 C23 H23 120.0
C22 C23 H23 120.0
C23 C24 C25 119.9(2)
C23 C24 H24 120.1
C25 C24 H24 120.1
C24 C25 C26 120.2(2)
C24 C25 H25 119.9
C26 C25 H25 119.9
C21 C26 C25 120.6(2)
C21 C26 H26 119.7
C25 C26 H26 119.7
C32 C31 C36 118.39(19)
C32 C31 P1 124.18(15)
C36 C31 P1 117.39(16)
C31 C32 C33 120.5(2)
C31 C32 H32 119.7
C33 C32 H32 119.7
C34 C33 C32 120.3(2)
C34 C33 H33 119.9
C32 C33 H33 119.9
C33 C34 C35 120.0(2)
C33 C34 H34 120.0
C35 C34 H34 120.0
C34 C35 C36 119.8(2)
C34 C35 H35 120.1
C36 C35 H35 120.1
C35 C36 C31 120.9(2)
C35 C36 H36 119.5
C31 C36 H36 119.5
C61 P2 C51 106.39(10)
C61 P2 C41 102.71(9)
C51 P2 C41 103.17(9)
C61 P2 Ag1 116.81(7)
C51 P2 Ag1 111.87(7)
C41 P2 Ag1 114.54(6)
C42 C41 C46 118.69(19)
C42 C41 P2 117.48(15)
C46 C41 P2 123.65(16)
C43 C42 C41 120.7(2)
C43 C42 H42 119.6
C41 C42 H42 119.6
C44 C43 C42 119.8(2)
C44 C43 H43 120.1
C42 C43 H43 120.1
C45 C44 C43 120.3(2)
C45 C44 H44 119.9
C43 C44 H44 119.9
C44 C45 C46 120.3(2)
C44 C45 H45 119.9
C46 C45 H45 119.9
C45 C46 C41 120.3(2)
C45 C46 H46 119.9
C41 C46 H46 119.9
C52 C51 C56 118.7(2)
C52 C51 P2 123.62(18)
C56 C51 P2 117.69(16)
C51 C52 C53 120.0(3)
C51 C52 H52 120.0
C53 C52 H52 120.0
C54 C53 C52 120.6(3)
C54 C53 H53 119.7
C52 C53 H53 119.7
C55 C54 C53 120.1(2)
C55 C54 H54 120.0
C53 C54 H54 120.0
C54 C55 C56 119.8(2)
C54 C55 H55 120.1
C56 C55 H55 120.1
C55 C56 C51 120.9(2)
C55 C56 H56 119.5
C51 C56 H56 119.5
C66 C61 C62 119.0(2)
C66 C61 P2 118.04(17)
C62 C61 P2 122.97(17)
C63 C62 C61 120.0(2)
C63 C62 H62 120.0
C61 C62 H62 120.0
C64 C63 C62 120.6(2)
C64 C63 H63 119.7
C62 C63 H63 119.7
C63 C64 C65 119.6(3)
C63 C64 H64 120.2
C65 C64 H64 120.2
C64 C65 C66 120.2(3)
C64 C65 H65 119.9
C66 C65 H65 119.9
C65 C66 C61 120.5(2)
C65 C66 H66 119.8
C61 C66 H66 119.8
C81 P3 C91 105.70(9)
C81 P3 C71 102.22(9)
C91 P3 C71 104.66(9)
C81 P3 Ag1 117.71(7)
C91 P3 Ag1 108.02(6)
C71 P3 Ag1 117.27(6)
C76 C71 C72 118.71(18)
C76 C71 P3 123.23(15)
C72 C71 P3 118.04(15)
C73 C72 C71 120.6(2)
C73 C72 H72 119.7
C71 C72 H72 119.7
C72 C73 C74 120.2(2)
C72 C73 H73 119.9
C74 C73 H73 119.9
C75 C74 C73 119.9(2)
C75 C74 H74 120.0
C73 C74 H74 120.0
C74 C75 C76 120.1(2)
C74 C75 H75 119.9
C76 C75 H75 119.9
C71 C76 C75 120.4(2)
C71 C76 H76 119.8
C75 C76 H76 119.8
C82 C81 C86 118.79(19)
C82 C81 P3 123.08(16)
C86 C81 P3 118.02(15)
C81 C82 C83 120.3(2)
C81 C82 H82 119.9
C83 C82 H82 119.9
C84 C83 C82 120.2(2)
C84 C83 H83 119.9
C82 C83 H83 119.9
C85 C84 C83 119.9(2)
C85 C84 H84 120.1
C83 C84 H84 120.1
C84 C85 C86 120.4(2)
C84 C85 H85 119.8
C86 C85 H85 119.8
C85 C86 C81 120.4(2)
C85 C86 H86 119.8
C81 C86 H86 119.8
C96 C91 C92 119.10(19)
C96 C91 P3 123.23(16)
C92 C91 P3 117.61(15)
C91 C92 C93 120.3(2)
C91 C92 H92 119.8
C93 C92 H92 119.8
C94 C93 C92 120.0(2)
C94 C93 H93 120.0
C92 C93 H93 120.0
C93 C94 C95 120.1(2)
C93 C94 H94 120.0
C95 C94 H94 120.0
C94 C95 C96 120.4(2)
C94 C95 H95 119.8
C96 C95 H95 119.8
C91 C96 C95 120.1(2)
C91 C96 H96 120.0
C95 C96 H96 120.0

loop_
_geom_bond_atom_site_label_1
_geom_bond_atom_site_label_2
_geom_bond_distance
Ag1 N1 2.4721(19)
Ag1 P2 2.5115(5)
Ag1 P3 2.5181(5)
Ag1 P1 2.5228(5)
N1 C1 1.139(3)
C1 C10 1.424(3)
C10 C20 1.407(3)
C10 C50 1.408(3)
N2 C2 1.144(3)
C2 C20 1.425(3)
C20 C30 1.401(3)
N3 C3 1.142(3)
C3 C30 1.424(3)
C30 C40 1.406(3)
N4 C4 1.140(3)
C4 C40 1.424(3)
C40 C50 1.403(3)
N5 C5 1.141(3)
C5 C50 1.424(3)
P1 C21 1.824(2)
P1 C11 1.8265(19)
P1 C31 1.827(2)
C11 C12 1.383(3)
C11 C16 1.392(3)
C12 C13 1.388(3)
C12 H12 0.9500
C13 C14 1.378(3)
C13 H13 0.9500
C14 C15 1.375(3)
C14 H14 0.9500
C15 C16 1.382(3)
C15 H15 0.9500
C16 H16 0.9500
C21 C26 1.382(3)
C21 C22 1.388(3)
C22 C23 1.388(3)
C22 H22 0.9500
C23 C24 1.368(3)
C23 H23 0.9500
C24 C25 1.380(4)
C24 H24 0.9500
C25 C26 1.383(3)
C25 H25 0.9500
C26 H26 0.9500
C31 C32 1.384(3)
C31 C36 1.391(3)
C32 C33 1.387(3)
C32 H32 0.9500
C33 C34 1.372(3)
C33 H33 0.9500
C34 C35 1.376(3)
C34 H34 0.9500
C35 C36 1.382(3)
C35 H35 0.9500
C36 H36 0.9500
P2 C61 1.824(2)
P2 C51 1.828(2)
P2 C41 1.828(2)
C41 C42 1.393(3)
C41 C46 1.394(3)
C42 C43 1.384(3)
C42 H42 0.9500
C43 C44 1.380(3)
C43 H43 0.9500
C44 C45 1.374(3)
C44 H44 0.9500
C45 C46 1.386(3)
C45 H45 0.9500
C46 H46 0.9500
C51 C52 1.385(3)
C51 C56 1.391(3)
C52 C53 1.388(4)
C52 H52 0.9500
C53 C54 1.376(4)
C53 H53 0.9500
C54 C55 1.370(4)
C54 H54 0.9500
C55 C56 1.384(3)
C55 H55 0.9500
C56 H56 0.9500
C61 C66 1.384(3)
C61 C62 1.390(3)
C62 C63 1.380(3)
C62 H62 0.9500
C63 C64 1.374(4)
C63 H63 0.9500
C64 C65 1.376(4)
C64 H64 0.9500
C65 C66 1.379(4)
C65 H65 0.9500
C66 H66 0.9500
P3 C81 1.828(2)
P3 C91 1.8284(19)
P3 C71 1.832(2)
C71 C76 1.389(3)
C71 C72 1.397(3)
C72 C73 1.381(3)
C72 H72 0.9500
C73 C74 1.381(3)
C73 H73 0.9500
C74 C75 1.380(3)
C74 H74 0.9500
C75 C76 1.392(3)
C75 H75 0.9500
C76 H76 0.9500
C81 C82 1.386(3)
C81 C86 1.393(3)
C82 C83 1.390(3)
C82 H82 0.9500
C83 C84 1.375(3)
C83 H83 0.9500
C84 C85 1.375(3)
C84 H84 0.9500
C85 C86 1.380(3)
C85 H85 0.9500
C86 H86 0.9500
C91 C96 1.388(3)
C91 C92 1.391(3)
C92 C93 1.391(3)
C92 H92 0.9500
C93 C94 1.375(3)
C93 H93 0.9500
C94 C95 1.377(3)
C94 H94 0.9500
C95 C96 1.389(3)
C95 H95 0.9500
C96 H96 0.9500
